data_7700859
loop_
_publ_author_name
'Huang, Xin-Da'
'Jia, Jia-Ge'
'Kurmoo, Mohamedally'
'Bao, Song-Song'
'Zheng, Li-Min'

_publ_section_title
;
 Interplay of anthracene luminescence and dysprosium magnetism by steric
 control of photodimerization.
;
_journal_issue 36
_journal_name_full 'Dalton transactions (Cambridge, England : 2003)'
_journal_page_first 13769
_journal_page_last 13779
_journal_paper_doi 10.1039/c9dt02854d
_journal_volume 48
_journal_year 2019
_chemical_formula_moiety 'C26 H39 Dy N3 O18 P3'
_chemical_formula_sum 'C26 H39 Dy N3 O18 P3'
_chemical_formula_weight 937.01
_chemical_name_systematic 4
_chemical_properties_physical Photo-sensitive
_space_group_crystal_system monoclinic
_space_group_IT_number 14
_space_group_name_Hall '-P 2ybc'
_space_group_name_H-M_alt 'P 1 21/c 1'
_symmetry_space_group_name_Hall '-P 2ybc'
_symmetry_space_group_name_H-M 'P 1 21/c 1'
_atom_sites_solution_hydrogens geom
_audit_creation_method SHELXL-2018/3
_audit_update_record
;
2019-07-05 deposited with the CCDC.    2019-08-16 downloaded from the CCDC.
;
_cell_angle_alpha 90
_cell_angle_beta 111.8260(10)
_cell_angle_gamma 90
_cell_formula_units_Z 4
_cell_length_a 24.425(3)
_cell_length_b 8.8853(9)
_cell_length_c 18.2266(18)
_cell_measurement_reflns_used 9927
_cell_measurement_temperature 193(2)
_cell_measurement_theta_max 26.9115
_cell_measurement_theta_min 2.2345
_cell_volume 3672.1(7)
_computing_cell_refinement 'Bruker SAINT'
_computing_data_collection 'Bruker APEX2'
_computing_data_reduction 'Bruker SAINT'
_computing_molecular_graphics 'Bruker SHELXTL'
_computing_publication_material 'Bruker SHELXTL'
_computing_structure_refinement 'SHELXL-2018/3 (Sheldrick, 2018)'
_computing_structure_solution 'SHELXT 2014/4 (Sheldrick, 2014)'
_diffrn_ambient_temperature 193(2)
_diffrn_measured_fraction_theta_full 0.999
_diffrn_measured_fraction_theta_max 0.994
_diffrn_measurement_device_type 'Bruker APEX duo'
_diffrn_radiation_type MoK\a
_diffrn_radiation_wavelength 0.71073
_diffrn_reflns_av_R_equivalents 0.1267
_diffrn_reflns_av_unetI/netI 0.0863
_diffrn_reflns_Laue_measured_fraction_full 0.999
_diffrn_reflns_Laue_measured_fraction_max 0.994
_diffrn_reflns_limit_h_max 31
_diffrn_reflns_limit_h_min -30
_diffrn_reflns_limit_k_max 11
_diffrn_reflns_limit_k_min -11
_diffrn_reflns_limit_l_max 21
_diffrn_reflns_limit_l_min -23
_diffrn_reflns_number 31190
_diffrn_reflns_point_group_measured_fraction_full 0.999
_diffrn_reflns_point_group_measured_fraction_max 0.994
_diffrn_reflns_theta_full 25.242
_diffrn_reflns_theta_max 27.045
_diffrn_reflns_theta_min 1.796
_exptl_absorpt_coefficient_mu 2.244
_exptl_absorpt_correction_T_max 0.467
_exptl_absorpt_correction_T_min 0.217
_exptl_absorpt_correction_type multi-scan
_exptl_absorpt_process_details 'SADABS 2014/5'
_exptl_crystal_colour yellow
_exptl_crystal_density_diffrn 1.695
_exptl_crystal_description rod
_exptl_crystal_F_000 1884
_exptl_crystal_preparation 'Magnetic properties,Luminescent'
_exptl_crystal_recrystallization_method 'Re-crystallisation from solvent: tetrahydrofuran'
_exptl_crystal_size_max 0.800
_exptl_crystal_size_mid 0.600
_exptl_crystal_size_min 0.400
_refine_diff_density_max 1.380
_refine_diff_density_min -2.620
_refine_diff_density_rms 0.206
_refine_ls_extinction_coef 0.00187(14)
_refine_ls_extinction_expression Fc^*^=kFc[1+0.001xFc^2^\l^3^/sin(2\q)]^-1/4^
_refine_ls_extinction_method 'SHELXL-2018/3 (Sheldrick 2018)'
_refine_ls_goodness_of_fit_ref 0.991
_refine_ls_hydrogen_treatment constr
_refine_ls_matrix_type full
_refine_ls_number_parameters 467
_refine_ls_number_reflns 8013
_refine_ls_number_restraints 399
_refine_ls_restrained_S_all 1.017
_refine_ls_R_factor_all 0.0590
_refine_ls_R_factor_gt 0.0438
_refine_ls_shift/su_max 0.003
_refine_ls_shift/su_mean 0.000
_refine_ls_structure_factor_coef Fsqd
_refine_ls_weighting_details 'w=1/[\s^2^(Fo^2^)+(0.0450P)^2^] where P=(Fo^2^+2Fc^2^)/3'
_refine_ls_weighting_scheme calc
_refine_ls_wR_factor_gt 0.0896
_refine_ls_wR_factor_ref 0.0959
_reflns_Friedel_coverage 0.000
_reflns_number_gt 6540
_reflns_number_total 8013
_reflns_threshold_expression 'I > 2\s(I)'
_cod_data_source_file c9dt02854d2.cif
_cod_data_source_block 4
_cod_depositor_comments 'Adding full bibliography for 7700858--7700861.cif.'
_cod_original_cell_volume 3672.0(6)
_cod_database_code 7700859
_shelx_shelxl_version_number 2018/3
_shelx_space_group_comment
;
The symmetry employed for this shelxl refinement is uniquely defined
by the following loop, which should always be used as a source of
symmetry information in preference to the above space-group names.
They are only intended as comments.
;
_shelx_estimated_absorpt_t_min 0.267
_shelx_estimated_absorpt_t_max 0.467

loop_
_space_group_symop_operation_xyz
'x, y, z'
'-x, y+1/2, -z+1/2'
'-x, -y, -z'
'x, -y-1/2, z-1/2'

loop_
_atom_site_label
_atom_site_type_symbol
_atom_site_fract_x
_atom_site_fract_y
_atom_site_fract_z
_atom_site_U_iso_or_equiv
_atom_site_adp_type
_atom_site_occupancy
_atom_site_site_symmetry_order
_atom_site_calc_flag
_atom_site_refinement_flags_posn
_atom_site_refinement_flags_adp
Dy1 Dy 0.78890(2) 0.36185(2) 0.64529(2) 0.02161(8) Uani 1 1 d . .
P1 P 0.67359(4) 0.43876(11) 0.45138(5) 0.0199(2) Uani 1 1 d . U
P2 P 0.80073(5) -0.00775(12) 0.57619(6) 0.0286(2) Uani 1 1 d . U
P3 P 0.89606(4) 0.07308(13) 0.73126(7) 0.0320(2) Uani 1 1 d . U
C1 C 0.60443(15) 0.3970(4) 0.4601(2) 0.0216(7) Uani 1 1 d . U
H1A H 0.585614 0.313945 0.423100 0.026 Uiso 1 1 calc R U
H1B H 0.612787 0.358791 0.514256 0.026 Uiso 1 1 calc R U
C2 C 0.55979(14) 0.5241(4) 0.4446(2) 0.0192(7) Uani 1 1 d . U
C3 C 0.56039(15) 0.6193(4) 0.5066(2) 0.0199(7) Uani 1 1 d . U
C4 C 0.60460(16) 0.6113(4) 0.5846(2) 0.0249(8) Uani 1 1 d . U
H4 H 0.634613 0.537003 0.596246 0.030 Uiso 1 1 calc R U
C5 C 0.60445(18) 0.7076(5) 0.6423(2) 0.0315(9) Uani 1 1 d . U
H5 H 0.634931 0.701481 0.693083 0.038 Uiso 1 1 calc R U
C6 C 0.55977(19) 0.8167(5) 0.6279(3) 0.0327(9) Uani 1 1 d . U
H6 H 0.559941 0.882144 0.669230 0.039 Uiso 1 1 calc R U
C7 C 0.51679(18) 0.8282(4) 0.5557(3) 0.0278(8) Uani 1 1 d . U
H7 H 0.486803 0.901853 0.546885 0.033 Uiso 1 1 calc R U
C8 C 0.51537(15) 0.7323(4) 0.4922(2) 0.0217(7) Uani 1 1 d . U
C9 C 0.47166(15) 0.7442(4) 0.4175(2) 0.0235(8) Uani 1 1 d . U
H9 H 0.441573 0.817586 0.408441 0.028 Uiso 1 1 calc R U
C10 C 0.47071(16) 0.6513(4) 0.3555(2) 0.0225(8) Uani 1 1 d . U
C11 C 0.42515(17) 0.6626(4) 0.2795(2) 0.0271(8) Uani 1 1 d . U
H11 H 0.395014 0.735765 0.270731 0.032 Uiso 1 1 calc R U
C12 C 0.42376(18) 0.5710(5) 0.2191(2) 0.0340(9) Uani 1 1 d . U
H12 H 0.392410 0.578780 0.169105 0.041 Uiso 1 1 calc R U
C13 C 0.46909(19) 0.4640(5) 0.2308(2) 0.0326(9) Uani 1 1 d . U
H13 H 0.468596 0.401623 0.188271 0.039 Uiso 1 1 calc R U
C14 C 0.51342(17) 0.4500(5) 0.3027(2) 0.0294(9) Uani 1 1 d . U
H14 H 0.543568 0.377806 0.309244 0.035 Uiso 1 1 calc R U
C15 C 0.51605(15) 0.5410(4) 0.3692(2) 0.0213(7) Uani 1 1 d . U
C16 C 0.7358(2) 0.2657(7) 0.3922(3) 0.0478(13) Uani 1 1 d . U
H16A H 0.740318 0.327168 0.350187 0.072 Uiso 1 1 calc R U
H16B H 0.735231 0.158959 0.378395 0.072 Uiso 1 1 calc R U
H16C H 0.769003 0.284701 0.441984 0.072 Uiso 1 1 calc R U
C18 C 0.7031(3) 0.6463(6) 0.3698(4) 0.0589(15) Uani 1 1 d . U
H18A H 0.743329 0.634440 0.408772 0.088 Uiso 1 1 calc R U
H18B H 0.694610 0.753488 0.358652 0.088 Uiso 1 1 calc R U
H18C H 0.699639 0.593899 0.320939 0.088 Uiso 1 1 calc R U
C20 C 0.84245(18) -0.0629(5) 0.6762(3) 0.0325(8) Uani 1 1 d . U
H20A H 0.814861 -0.081207 0.703620 0.039 Uiso 1 1 calc R U
H20B H 0.862831 -0.158888 0.675607 0.039 Uiso 1 1 calc R U
C21 C 0.70123(18) -0.1467(4) 0.5554(3) 0.0302(8) Uani 1 1 d . U
H21A H 0.708861 -0.107533 0.609165 0.036 Uiso 1 1 calc R U
H21B H 0.690261 -0.254197 0.554330 0.036 Uiso 1 1 calc R U
C22 C 0.65191(19) -0.0625(5) 0.4976(3) 0.0422(11) Uani 1 1 d . U
H22A H 0.661998 0.044614 0.500284 0.063 Uiso 1 1 calc R U
H22B H 0.616374 -0.075836 0.509807 0.063 Uiso 1 1 calc R U
H22C H 0.644588 -0.100436 0.444280 0.063 Uiso 1 1 calc R U
C23 C 0.8643(3) -0.1315(7) 0.5039(5) 0.0764(15) Uani 1 1 d . U
H23A H 0.831516 -0.182478 0.461677 0.092 Uiso 1 1 calc R U
H23B H 0.880369 -0.202779 0.548531 0.092 Uiso 1 1 calc R U
C24 C 0.9090(3) -0.0964(8) 0.4748(4) 0.0750(18) Uani 1 1 d . U
H24A H 0.896412 -0.010885 0.438362 0.113 Uiso 1 1 calc R U
H24B H 0.916245 -0.183715 0.446834 0.113 Uiso 1 1 calc R U
H24C H 0.945352 -0.070095 0.519044 0.113 Uiso 1 1 calc R U
C25 C 0.8945(3) 0.0723(8) 0.8762(4) 0.0703(14) Uani 1 1 d . U
H25A H 0.854617 0.114216 0.847993 0.084 Uiso 1 1 calc R U
H25B H 0.890777 -0.014676 0.908005 0.084 Uiso 1 1 calc R U
C26 C 0.9304(4) 0.1818(11) 0.9261(5) 0.112(3) Uani 1 1 d . U
H26A H 0.965705 0.133953 0.964199 0.168 Uiso 1 1 calc R U
H26B H 0.908646 0.232731 0.954536 0.168 Uiso 1 1 calc R U
H26C H 0.942080 0.255466 0.894666 0.168 Uiso 1 1 calc R U
C27 C 0.9968(2) 0.1542(7) 0.7202(4) 0.0645(14) Uani 1 1 d . U
H27A H 0.980386 0.257294 0.709907 0.077 Uiso 1 1 calc R U
H27B H 1.023133 0.147978 0.776585 0.077 Uiso 1 1 calc R U
C28 C 1.0298(3) 0.1253(9) 0.6721(5) 0.091(2) Uani 1 1 d . U
H28A H 1.039700 0.018087 0.674618 0.136 Uiso 1 1 calc R U
H28B H 1.066175 0.184914 0.691052 0.136 Uiso 1 1 calc R U
H28C H 1.006346 0.153110 0.617319 0.136 Uiso 1 1 calc R U
N1 N 0.70731(15) 0.1759(4) 0.68729(19) 0.0275(7) Uani 1 1 d . U
N2 N 0.7847(2) 0.5878(5) 0.7543(2) 0.0519(11) Uani 1 1 d . U
N3 N 0.87701(16) 0.4969(5) 0.5967(2) 0.0428(9) Uani 1 1 d . U
O1 O 0.72441(11) 0.4566(3) 0.52649(15) 0.0260(6) Uani 1 1 d . U
O2 O 0.68133(12) 0.3043(4) 0.40134(17) 0.0365(7) Uani 1 1 d . U
O3 O 0.66239(13) 0.5841(4) 0.4003(2) 0.0436(8) Uani 1 1 d . U
O4 O 0.77443(12) 0.1419(3) 0.57381(15) 0.0247(6) Uani 1 1 d . U
O5 O 0.87349(11) 0.2290(3) 0.71942(16) 0.0309(6) Uani 1 1 d . U
O6 O 0.69057(12) 0.2834(4) 0.63864(17) 0.0363(7) Uani 1 1 d . U
O7 O 0.76242(12) 0.1673(4) 0.72481(17) 0.0359(7) Uani 1 1 d . U
O8 O 0.67343(13) 0.0856(4) 0.69675(19) 0.0394(7) Uani 1 1 d . U
O9 O 0.75308(16) 0.5945(4) 0.68263(19) 0.0511(9) Uani 1 1 d . U
O10 O 0.81537(16) 0.4701(4) 0.77700(18) 0.0557(10) Uani 1 1 d . U
O11 O 0.7867(2) 0.6904(5) 0.7995(2) 0.0942(18) Uani 1 1 d . U
O12 O 0.85165(13) 0.3786(3) 0.5665(2) 0.0395(7) Uani 1 1 d . U
O13 O 0.85936(14) 0.5579(4) 0.6472(2) 0.0479(8) Uani 1 1 d . U
O14 O 0.91762(18) 0.5505(5) 0.5809(3) 0.0754(13) Uani 1 1 d . U
O15 O 0.75527(13) -0.1332(3) 0.53788(19) 0.0336(6) Uani 1 1 d . U
O16 O 0.84232(15) -0.0057(4) 0.5292(2) 0.0528(8) Uani 1 1 d . U
O17 O 0.91962(15) 0.0223(4) 0.8188(2) 0.0552(9) Uani 1 1 d . U
O18 O 0.94785(13) 0.0439(4) 0.7041(2) 0.0507(8) Uani 1 1 d . U

loop_
_atom_site_aniso_label
_atom_site_aniso_U_11
_atom_site_aniso_U_22
_atom_site_aniso_U_33
_atom_site_aniso_U_23
_atom_site_aniso_U_13
_atom_site_aniso_U_12
Dy1 0.01672(10) 0.02264(11) 0.02018(11) -0.00113(7) 0.00075(7) 0.00239(7)
P1 0.0142(4) 0.0246(5) 0.0193(5) 0.0031(4) 0.0045(4) 0.0024(4)
P2 0.0268(5) 0.0268(5) 0.0357(6) -0.0101(4) 0.0158(4) -0.0055(4)
P3 0.0199(5) 0.0312(6) 0.0382(6) 0.0014(5) 0.0029(4) 0.0067(4)
C1 0.0168(16) 0.0199(18) 0.0280(19) 0.0040(14) 0.0082(14) 0.0032(14)
C2 0.0142(15) 0.0181(17) 0.0263(18) 0.0040(14) 0.0088(14) -0.0005(13)
C3 0.0147(15) 0.0182(17) 0.0280(18) 0.0039(13) 0.0095(14) -0.0020(13)
C4 0.0185(17) 0.0237(19) 0.031(2) 0.0022(15) 0.0072(15) -0.0023(14)
C5 0.0283(19) 0.035(2) 0.027(2) -0.0015(17) 0.0060(16) -0.0064(17)
C6 0.038(2) 0.030(2) 0.033(2) -0.0061(17) 0.0161(18) -0.0056(18)
C7 0.0266(18) 0.0219(19) 0.038(2) -0.0017(16) 0.0156(17) -0.0025(16)
C8 0.0180(16) 0.0205(18) 0.0303(18) 0.0027(14) 0.0131(14) -0.0040(14)
C9 0.0160(16) 0.0200(18) 0.034(2) 0.0062(15) 0.0094(15) 0.0024(14)
C10 0.0183(16) 0.0213(18) 0.0282(19) 0.0070(14) 0.0091(14) 0.0004(14)
C11 0.0236(18) 0.029(2) 0.028(2) 0.0082(15) 0.0089(16) 0.0054(15)
C12 0.030(2) 0.042(2) 0.024(2) 0.0046(17) 0.0034(16) 0.0013(18)
C13 0.037(2) 0.035(2) 0.025(2) -0.0007(17) 0.0120(17) 0.0022(18)
C14 0.0253(18) 0.032(2) 0.033(2) 0.0019(16) 0.0124(16) 0.0067(16)
C15 0.0170(15) 0.0221(18) 0.0264(18) 0.0051(14) 0.0101(14) 0.0009(14)
C16 0.033(2) 0.078(4) 0.036(3) -0.004(2) 0.018(2) 0.019(2)
C18 0.067(4) 0.059(4) 0.058(4) -0.001(3) 0.032(3) -0.020(3)
C20 0.0266(17) 0.0275(18) 0.0404(19) -0.0002(15) 0.0090(15) 0.0036(15)
C21 0.0295(18) 0.0249(19) 0.039(2) -0.0004(16) 0.0155(16) -0.0087(15)
C22 0.034(2) 0.035(3) 0.052(3) 0.007(2) 0.010(2) -0.0043(19)
C23 0.069(3) 0.077(3) 0.100(4) -0.028(3) 0.051(3) -0.005(3)
C24 0.063(4) 0.090(4) 0.093(5) -0.009(4) 0.053(3) 0.016(3)
C25 0.065(3) 0.086(3) 0.050(3) 0.016(2) 0.010(2) 0.006(3)
C26 0.144(7) 0.105(6) 0.087(5) -0.018(4) 0.044(5) -0.017(5)
C27 0.029(2) 0.080(3) 0.080(3) -0.021(3) 0.015(2) -0.013(2)
C28 0.067(4) 0.131(6) 0.084(5) -0.033(4) 0.038(3) -0.043(4)
N1 0.0268(16) 0.0323(18) 0.0254(17) 0.0035(14) 0.0121(14) 0.0074(14)
N2 0.054(2) 0.055(2) 0.034(2) -0.0120(19) 0.0022(18) 0.022(2)
N3 0.0327(19) 0.042(2) 0.049(2) 0.0045(18) 0.0094(17) -0.0086(17)
O1 0.0180(12) 0.0295(15) 0.0242(14) 0.0019(11) 0.0006(11) 0.0000(11)
O2 0.0228(13) 0.0488(18) 0.0381(17) -0.0169(14) 0.0113(13) 0.0019(13)
O3 0.0348(16) 0.0487(19) 0.0512(19) 0.0306(16) 0.0203(15) 0.0062(15)
O4 0.0255(13) 0.0245(13) 0.0221(13) -0.0045(10) 0.0065(11) -0.0059(10)
O5 0.0202(12) 0.0305(15) 0.0333(15) -0.0015(12) 0.0000(11) 0.0035(11)
O6 0.0273(14) 0.0412(18) 0.0395(17) 0.0177(14) 0.0116(13) 0.0087(13)
O7 0.0241(14) 0.055(2) 0.0261(15) 0.0124(13) 0.0068(12) 0.0102(13)
O8 0.0358(16) 0.0375(17) 0.0494(19) 0.0088(15) 0.0208(15) -0.0013(14)
O9 0.050(2) 0.051(2) 0.0355(18) -0.0090(15) -0.0037(15) 0.0258(17)
O10 0.072(2) 0.049(2) 0.0278(17) -0.0087(14) -0.0024(16) 0.0323(18)
O11 0.124(4) 0.079(3) 0.053(3) -0.035(2) 0.001(3) 0.049(3)
O12 0.0307(16) 0.0442(19) 0.0440(18) -0.0044(14) 0.0145(14) -0.0112(13)
O13 0.0407(18) 0.0331(18) 0.063(2) -0.0098(16) 0.0107(16) -0.0108(15)
O14 0.061(2) 0.075(3) 0.100(3) 0.002(2) 0.042(2) -0.031(2)
O15 0.0337(14) 0.0284(14) 0.0424(16) -0.0122(12) 0.0185(13) -0.0086(11)
O16 0.0507(17) 0.0509(19) 0.072(2) -0.0201(16) 0.0409(16) -0.0123(15)
O17 0.0483(18) 0.055(2) 0.0445(17) 0.0124(15) -0.0036(14) 0.0106(16)
O18 0.0234(13) 0.0529(19) 0.073(2) -0.0106(16) 0.0141(14) 0.0042(13)

loop_
_atom_type_symbol
_atom_type_description
_atom_type_scat_dispersion_real
_atom_type_scat_dispersion_imag
_atom_type_scat_source
C C 0.0033 0.0016 'International Tables Vol C Tables 4.2.6.8 and 6.1.1.4'
H H 0.0000 0.0000 'International Tables Vol C Tables 4.2.6.8 and 6.1.1.4'
N N 0.0061 0.0033 'International Tables Vol C Tables 4.2.6.8 and 6.1.1.4'
O O 0.0106 0.0060 'International Tables Vol C Tables 4.2.6.8 and 6.1.1.4'
P P 0.1023 0.0942 'International Tables Vol C Tables 4.2.6.8 and 6.1.1.4'
Dy Dy -0.1892 4.4098 'International Tables Vol C Tables 4.2.6.8 and 6.1.1.4'

loop_
_geom_angle_atom_site_label_1
_geom_angle_atom_site_label_2
_geom_angle_atom_site_label_3
_geom_angle
O4 Dy1 O1 82.60(9)
O4 Dy1 O5 79.30(9)
O1 Dy1 O5 151.37(10)
O4 Dy1 O9 151.91(10)
O1 Dy1 O9 76.25(10)
O5 Dy1 O9 126.98(10)
O4 Dy1 O10 145.13(11)
O1 Dy1 O10 128.11(10)
O5 Dy1 O10 77.02(10)
O9 Dy1 O10 51.86(11)
O4 Dy1 O13 124.99(11)
O1 Dy1 O13 89.13(10)
O5 Dy1 O13 83.37(11)
O9 Dy1 O13 73.44(13)
O10 Dy1 O13 77.10(13)
O4 Dy1 O6 77.87(10)
O1 Dy1 O6 75.19(9)
O5 Dy1 O6 121.64(10)
O9 Dy1 O6 78.99(12)
O10 Dy1 O6 93.26(12)
O13 Dy1 O6 150.87(11)
O4 Dy1 O12 73.69(10)
O1 Dy1 O12 77.69(10)
O5 Dy1 O12 76.04(11)
O9 Dy1 O12 118.49(13)
O10 Dy1 O12 123.72(12)
O13 Dy1 O12 51.47(11)
O6 Dy1 O12 142.73(10)
O4 Dy1 O7 73.84(10)
O1 Dy1 O7 124.33(9)
O5 Dy1 O7 71.12(10)
O9 Dy1 O7 103.19(12)
O10 Dy1 O7 74.47(12)
O13 Dy1 O7 145.23(11)
O6 Dy1 O7 51.10(9)
O12 Dy1 O7 137.18(10)
O1 P1 O3 111.49(18)
O1 P1 O2 112.49(16)
O3 P1 O2 108.59(19)
O1 P1 C1 115.79(17)
O3 P1 C1 105.27(16)
O2 P1 C1 102.52(17)
O4 P2 O15 113.99(17)
O4 P2 O16 109.95(19)
O15 P2 O16 105.47(18)
O4 P2 C20 110.70(18)
O15 P2 C20 107.66(19)
O16 P2 C20 108.8(2)
O5 P3 O18 114.6(2)
O5 P3 O17 113.53(19)
O18 P3 O17 104.3(2)
O5 P3 C20 113.30(18)
O18 P3 C20 102.9(2)
O17 P3 C20 107.2(2)
C2 C1 P1 117.6(3)
C2 C1 H1A 107.9
P1 C1 H1A 107.9
C2 C1 H1B 107.9
P1 C1 H1B 107.9
H1A C1 H1B 107.2
C15 C2 C3 120.0(3)
C15 C2 C1 119.6(3)
C3 C2 C1 120.3(3)
C2 C3 C4 123.1(3)
C2 C3 C8 119.6(3)
C4 C3 C8 117.3(3)
C5 C4 C3 121.3(4)
C5 C4 H4 119.3
C3 C4 H4 119.3
C4 C5 C6 121.0(4)
C4 C5 H5 119.5
C6 C5 H5 119.5
C7 C6 C5 120.1(4)
C7 C6 H6 120.0
C5 C6 H6 120.0
C6 C7 C8 121.4(4)
C6 C7 H7 119.3
C8 C7 H7 119.3
C9 C8 C7 121.9(4)
C9 C8 C3 119.3(3)
C7 C8 C3 118.8(3)
C8 C9 C10 121.7(3)
C8 C9 H9 119.1
C10 C9 H9 119.1
C9 C10 C11 121.3(3)
C9 C10 C15 119.1(3)
C11 C10 C15 119.6(4)
C12 C11 C10 121.4(4)
C12 C11 H11 119.3
C10 C11 H11 119.3
C11 C12 C13 119.8(4)
C11 C12 H12 120.1
C13 C12 H12 120.1
C14 C13 C12 120.4(4)
C14 C13 H13 119.8
C12 C13 H13 119.8
C13 C14 C15 122.0(4)
C13 C14 H14 119.0
C15 C14 H14 119.0
C2 C15 C10 120.3(3)
C2 C15 C14 123.1(3)
C10 C15 C14 116.7(3)
O2 C16 H16A 109.5
O2 C16 H16B 109.5
H16A C16 H16B 109.5
O2 C16 H16C 109.5
H16A C16 H16C 109.5
H16B C16 H16C 109.5
O3 C18 H18A 109.5
O3 C18 H18B 109.5
H18A C18 H18B 109.5
O3 C18 H18C 109.5
H18A C18 H18C 109.5
H18B C18 H18C 109.5
P3 C20 P2 114.0(2)
P3 C20 H20A 108.8
P2 C20 H20A 108.8
P3 C20 H20B 108.8
P2 C20 H20B 108.8
H20A C20 H20B 107.7
O15 C21 C22 111.3(4)
O15 C21 H21A 109.4
C22 C21 H21A 109.4
O15 C21 H21B 109.4
C22 C21 H21B 109.4
H21A C21 H21B 108.0
C21 C22 H22A 109.5
C21 C22 H22B 109.5
H22A C22 H22B 109.5
C21 C22 H22C 109.5
H22A C22 H22C 109.5
H22B C22 H22C 109.5
O16 C23 C24 113.2(6)
O16 C23 H23A 108.9
C24 C23 H23A 108.9
O16 C23 H23B 108.9
C24 C23 H23B 108.9
H23A C23 H23B 107.7
C23 C24 H24A 109.5
C23 C24 H24B 109.5
H24A C24 H24B 109.5
C23 C24 H24C 109.5
H24A C24 H24C 109.5
H24B C24 H24C 109.5
C26 C25 O17 110.4(6)
C26 C25 H25A 109.6
O17 C25 H25A 109.6
C26 C25 H25B 109.6
O17 C25 H25B 109.6
H25A C25 H25B 108.1
C25 C26 H26A 109.5
C25 C26 H26B 109.5
H26A C26 H26B 109.5
C25 C26 H26C 109.5
H26A C26 H26C 109.5
H26B C26 H26C 109.5
C28 C27 O18 111.0(5)
C28 C27 H27A 109.4
O18 C27 H27A 109.4
C28 C27 H27B 109.4
O18 C27 H27B 109.4
H27A C27 H27B 108.0
C27 C28 H28A 109.5
C27 C28 H28B 109.5
H28A C28 H28B 109.5
C27 C28 H28C 109.5
H28A C28 H28C 109.5
H28B C28 H28C 109.5
O8 N1 O6 122.8(3)
O8 N1 O7 121.9(3)
O6 N1 O7 115.3(3)
O11 N2 O9 121.7(4)
O11 N2 O10 121.9(4)
O9 N2 O10 116.4(4)
O14 N3 O12 122.6(5)
O14 N3 O13 121.6(4)
O12 N3 O13 115.8(4)
P1 O1 Dy1 151.09(17)
C16 O2 P1 124.6(3)
C18 O3 P1 124.4(3)
P2 O4 Dy1 141.04(16)
P3 O5 Dy1 139.78(16)
N1 O6 Dy1 97.1(2)
N1 O7 Dy1 95.6(2)
N2 O9 Dy1 96.0(3)
N2 O10 Dy1 95.5(2)
N3 O12 Dy1 96.2(3)
N3 O13 Dy1 96.4(2)
C21 O15 P2 120.8(3)
C23 O16 P2 125.9(4)
C25 O17 P3 123.6(3)
C27 O18 P3 121.4(3)

loop_
_geom_bond_atom_site_label_1
_geom_bond_atom_site_label_2
_geom_bond_distance
Dy1 O4 2.302(2)
Dy1 O1 2.311(2)
Dy1 O5 2.327(3)
Dy1 O9 2.438(3)
Dy1 O10 2.440(3)
Dy1 O13 2.440(3)
Dy1 O6 2.460(3)
Dy1 O12 2.464(3)
Dy1 O7 2.491(3)
P1 O1 1.475(3)
P1 O3 1.556(3)
P1 O2 1.557(3)
P1 C1 1.794(4)
P2 O4 1.471(3)
P2 O15 1.545(3)
P2 O16 1.553(3)
P2 C20 1.795(4)
P3 O5 1.477(3)
P3 O18 1.542(3)
P3 O17 1.549(4)
P3 C20 1.790(4)
C1 C2 1.522(5)
C1 H1A 0.9900
C1 H1B 0.9900
C2 C15 1.400(5)
C2 C3 1.407(5)
C3 C4 1.433(5)
C3 C8 1.439(5)
C4 C5 1.356(6)
C4 H4 0.9500
C5 C6 1.409(6)
C5 H5 0.9500
C6 C7 1.348(6)
C6 H6 0.9500
C7 C8 1.428(5)
C7 H7 0.9500
C8 C9 1.386(5)
C9 C10 1.393(5)
C9 H9 0.9500
C10 C11 1.422(5)
C10 C15 1.430(5)
C11 C12 1.360(6)
C11 H11 0.9500
C12 C13 1.413(6)
C12 H12 0.9500
C13 C14 1.360(5)
C13 H13 0.9500
C14 C15 1.438(5)
C14 H14 0.9500
C16 O2 1.443(5)
C16 H16A 0.9800
C16 H16B 0.9800
C16 H16C 0.9800
C18 O3 1.420(6)
C18 H18A 0.9800
C18 H18B 0.9800
C18 H18C 0.9800
C20 H20A 0.9900
C20 H20B 0.9900
C21 O15 1.474(5)
C21 C22 1.476(6)
C21 H21A 0.9900
C21 H21B 0.9900
C22 H22A 0.9800
C22 H22B 0.9800
C22 H22C 0.9800
C23 O16 1.391(6)
C23 C24 1.414(9)
C23 H23A 0.9900
C23 H23B 0.9900
C24 H24A 0.9800
C24 H24B 0.9800
C24 H24C 0.9800
C25 C26 1.396(10)
C25 O17 1.465(7)
C25 H25A 0.9900
C25 H25B 0.9900
C26 H26A 0.9800
C26 H26B 0.9800
C26 H26C 0.9800
C27 C28 1.418(9)
C27 O18 1.488(6)
C27 H27A 0.9900
C27 H27B 0.9900
C28 H28A 0.9800
C28 H28B 0.9800
C28 H28C 0.9800
N1 O8 1.211(5)
N1 O6 1.263(4)
N1 O7 1.265(4)
N2 O11 1.218(5)
N2 O9 1.247(5)
N2 O10 1.263(5)
N3 O14 1.227(5)
N3 O12 1.240(5)
N3 O13 1.274(5)

loop_
_geom_torsion_atom_site_label_1
_geom_torsion_atom_site_label_2
_geom_torsion_atom_site_label_3
_geom_torsion_atom_site_label_4
_geom_torsion
O1 P1 C1 C2 103.7(3)
O3 P1 C1 C2 -19.9(3)
O2 P1 C1 C2 -133.5(3)
P1 C1 C2 C15 94.6(4)
P1 C1 C2 C3 -88.8(4)
C15 C2 C3 C4 -178.3(3)
C1 C2 C3 C4 5.1(5)
C15 C2 C3 C8 0.9(5)
C1 C2 C3 C8 -175.7(3)
C2 C3 C4 C5 178.3(4)
C8 C3 C4 C5 -0.9(5)
C3 C4 C5 C6 1.7(6)
C4 C5 C6 C7 -1.1(6)
C5 C6 C7 C8 -0.4(6)
C6 C7 C8 C9 -179.4(4)
C6 C7 C8 C3 1.1(6)
C2 C3 C8 C9 0.8(5)
C4 C3 C8 C9 -180.0(3)
C2 C3 C8 C7 -179.8(3)
C4 C3 C8 C7 -0.5(5)
C7 C8 C9 C10 179.4(3)
C3 C8 C9 C10 -1.2(5)
C8 C9 C10 C11 178.9(4)
C8 C9 C10 C15 -0.1(5)
C9 C10 C11 C12 -179.3(4)
C15 C10 C11 C12 -0.3(6)
C10 C11 C12 C13 -1.5(6)
C11 C12 C13 C14 1.5(7)
C12 C13 C14 C15 0.4(6)
C3 C2 C15 C10 -2.1(5)
C1 C2 C15 C10 174.5(3)
C3 C2 C15 C14 178.6(3)
C1 C2 C15 C14 -4.8(5)
C9 C10 C15 C2 1.7(5)
C11 C10 C15 C2 -177.3(3)
C9 C10 C15 C14 -179.0(3)
C11 C10 C15 C14 2.0(5)
C13 C14 C15 C2 177.2(4)
C13 C14 C15 C10 -2.1(6)
O5 P3 C20 P2 43.9(3)
O18 P3 C20 P2 -80.5(3)
O17 P3 C20 P2 169.9(2)
O4 P2 C20 P3 -52.8(3)
O15 P2 C20 P3 -178.0(2)
O16 P2 C20 P3 68.1(3)
O3 P1 O1 Dy1 -177.5(3)
O2 P1 O1 Dy1 -55.3(4)
C1 P1 O1 Dy1 62.2(4)
O1 P1 O2 C16 -40.4(4)
O3 P1 O2 C16 83.5(4)
C1 P1 O2 C16 -165.4(4)
O1 P1 O3 C18 62.4(5)
O2 P1 O3 C18 -62.1(4)
C1 P1 O3 C18 -171.3(4)
O15 P2 O4 Dy1 147.7(2)
O16 P2 O4 Dy1 -94.1(3)
C20 P2 O4 Dy1 26.2(3)
O18 P3 O5 Dy1 113.9(3)
O17 P3 O5 Dy1 -126.4(3)
C20 P3 O5 Dy1 -3.8(4)
O8 N1 O6 Dy1 -169.5(3)
O7 N1 O6 Dy1 9.3(3)
O8 N1 O7 Dy1 169.6(3)
O6 N1 O7 Dy1 -9.2(3)
O11 N2 O9 Dy1 173.5(5)
O10 N2 O9 Dy1 -5.1(5)
O11 N2 O10 Dy1 -173.5(6)
O9 N2 O10 Dy1 5.1(5)
O14 N3 O12 Dy1 174.7(4)
O13 N3 O12 Dy1 -3.5(4)
O14 N3 O13 Dy1 -174.6(4)
O12 N3 O13 Dy1 3.5(4)
C22 C21 O15 P2 92.1(4)
O4 P2 O15 C21 -46.0(4)
O16 P2 O15 C21 -166.8(3)
C20 P2 O15 C21 77.2(3)
C24 C23 O16 P2 -169.6(5)
O4 P2 O16 C23 -164.8(5)
O15 P2 O16 C23 -41.5(6)
C20 P2 O16 C23 73.8(5)
C26 C25 O17 P3 -103.2(6)
O5 P3 O17 C25 33.8(5)
O18 P3 O17 C25 159.3(4)
C20 P3 O17 C25 -92.0(5)
C28 C27 O18 P3 -163.7(5)
O5 P3 O18 C27 42.0(5)
O17 P3 O18 C27 -82.8(4)
C20 P3 O18 C27 165.5(4)
